data_7133126
loop_
_publ_author_name
'Lu, Xiao-Yu'
'Qian, Yu-Jun'
'Sun, Hai-Lun'
'Su, Meng-Xue'
'Wang, Zi-Zhen'
'Jiang, Fan'
'Zhou, Xin-Yue'
'Sun, Yan-Xi'
'Shi, Wan-Li'
'Wan, Ji-Ru'

_publ_section_title
;
 Photoinduced decarboxylative germylation of &#x3b1;-fluoroacrylic acids:
 access to germylated monofluoroalkenes.
;
_journal_issue 51
_journal_name_full 'Chemical communications (Cambridge, England)'
_journal_page_first 6556
_journal_page_last 6559
_journal_paper_doi 10.1039/d4cc02037e
_journal_volume 60
_journal_year 2024
_chemical_formula_moiety 'C27 H23 F Ge O'
_chemical_formula_sum 'C27 H23 F Ge O'
_chemical_formula_weight 455.04
_space_group_crystal_system triclinic
_space_group_IT_number 2
_space_group_name_Hall '-P 1'
_space_group_name_H-M_alt 'P -1'
_atom_sites_solution_hydrogens geom
_atom_sites_solution_primary dual
_audit_creation_date 2024-05-22
_audit_creation_method
;
Olex2 1.5
(compiled 2024.02.16 svn.r378c4104 for OlexSys, GUI svn.r6928)
;
_audit_update_record
;
2024-05-22 deposited with the CCDC.	2024-05-31 downloaded from the CCDC.
;
_cell_angle_alpha 106.2010(10)
_cell_angle_beta 104.2420(10)
_cell_angle_gamma 105.0350(10)
_cell_formula_units_Z 2
_cell_length_a 9.87890(10)
_cell_length_b 11.0575(2)
_cell_length_c 11.8202(2)
_cell_measurement_reflns_used 9955
_cell_measurement_temperature 170.00
_cell_measurement_theta_max 54.948
_cell_measurement_theta_min 3.872
_cell_volume 1124.69(3)
_computing_cell_refinement 'SAINT V8.40B (?, 2016)'
_computing_data_reduction 'SAINT V8.40B (?, 2016)'
_computing_molecular_graphics 'Olex2 1.5 (Dolomanov et al., 2009)'
_computing_publication_material 'Olex2 1.5 (Dolomanov et al., 2009)'
_computing_structure_refinement 'SHELXL 2018/3 (Sheldrick, 2015)'
_computing_structure_solution 'SHELXT 2018/2 (Sheldrick, 2018)'
_diffrn_ambient_temperature 170.00
_diffrn_measured_fraction_theta_full 0.988
_diffrn_measured_fraction_theta_max 0.987
_diffrn_measurement_device_type 'Bruker D8 Venture'
_diffrn_measurement_method '\f and \w scans'
_diffrn_radiation_type GaK\a
_diffrn_radiation_wavelength 1.34139
_diffrn_reflns_av_R_equivalents 0.0581
_diffrn_reflns_av_unetI/netI 0.0451
_diffrn_reflns_Laue_measured_fraction_full 0.988
_diffrn_reflns_Laue_measured_fraction_max 0.987
_diffrn_reflns_limit_h_max 12
_diffrn_reflns_limit_h_min -11
_diffrn_reflns_limit_k_max 13
_diffrn_reflns_limit_k_min -13
_diffrn_reflns_limit_l_max 14
_diffrn_reflns_limit_l_min -13
_diffrn_reflns_number 17576
_diffrn_reflns_point_group_measured_fraction_full 0.988
_diffrn_reflns_point_group_measured_fraction_max 0.987
_diffrn_reflns_theta_full 53.594
_diffrn_reflns_theta_max 54.949
_diffrn_reflns_theta_min 3.870
_diffrn_source_current 2.86
_diffrn_source_power 0.1995708
_diffrn_source_voltage 69.78
_diffrn_standards_number 0
_exptl_absorpt_coefficient_mu 1.337
_exptl_absorpt_correction_T_max 0.7508
_exptl_absorpt_correction_T_min 0.5757
_exptl_absorpt_correction_type multi-scan
_exptl_absorpt_process_details
;
SADABS-2016/2 (Bruker,2016/2) was used for absorption correction.
wR2(int) was 0.1651 before and 0.0786 after correction.
The Ratio of minimum to maximum transmission is 0.7668.
The \l/2 correction factor is Not present.
;
_exptl_crystal_colour colourless
_exptl_crystal_colour_primary colourless
_exptl_crystal_density_diffrn 1.344
_exptl_crystal_description block
_exptl_crystal_F_000 468
_exptl_crystal_size_max 0.17
_exptl_crystal_size_mid 0.17
_exptl_crystal_size_min 0.05
_refine_diff_density_max 0.575
_refine_diff_density_min -0.863
_refine_diff_density_rms 0.065
_refine_ls_extinction_method none
_refine_ls_goodness_of_fit_ref 1.034
_refine_ls_hydrogen_treatment constr
_refine_ls_matrix_type full
_refine_ls_number_parameters 272
_refine_ls_number_reflns 4228
_refine_ls_number_restraints 1
_refine_ls_restrained_S_all 1.034
_refine_ls_R_factor_all 0.0356
_refine_ls_R_factor_gt 0.0342
_refine_ls_shift/su_max 0.001
_refine_ls_shift/su_mean 0.000
_refine_ls_structure_factor_coef Fsqd
_refine_ls_weighting_details 'w=1/[\s^2^(Fo^2^)+(0.0461P)^2^+0.7452P] where P=(Fo^2^+2Fc^2^)/3'
_refine_ls_weighting_scheme calc
_refine_ls_wR_factor_gt 0.0902
_refine_ls_wR_factor_ref 0.0914
_reflns_Friedel_coverage 0.000
_reflns_number_gt 4030
_reflns_number_total 4228
_reflns_threshold_expression 'I > 2\s(I)'
_cod_data_source_file d4cc02037e2.cif
_cod_data_source_block 240522lxy
_cod_depositor_comments 'Adding full bibliography for 7133126.cif.'
_cod_database_code 7133126
_shelx_shelxl_version_number 2018/3
_shelx_space_group_comment
;
The symmetry employed for this shelxl refinement is uniquely defined
by the following loop, which should always be used as a source of
symmetry information in preference to the above space-group names.
They are only intended as comments.
;
_shelx_estimated_absorpt_t_max 0.936
_shelx_estimated_absorpt_t_min 0.805
_olex2_refinement_description
;
1. Fixed Uiso
 At 1.2 times of:
  All C(H) groups
 At 1.5 times of:
  All C(H,H,H) groups
2. Rigid bond restraints
 Ge1, C1
 with sigma for 1-2 distances of 0.005 and sigma for 1-3 distances of 0.005
3.a Aromatic/amide H refined with riding coordinates:
 C2(H2), C4(H4), C5(H5), C7(H7), C8(H8), C11(H11), C12(H12), C13(H13),
 C14(H14), C15(H15), C17(H17), C18(H18), C19(H19), C20(H20), C21(H21), C23(H23),
  C24(H24), C25(H25), C26(H26), C27(H27)
3.b Idealised Me refined as rotating group:
 C9(H9A,H9B,H9C)
;
_olex2_submission_special_instructions 'No special instructions were received'

loop_
_space_group_symop_operation_xyz
'x, y, z'
'-x, -y, -z'

loop_
_atom_site_label
_atom_site_type_symbol
_atom_site_fract_x
_atom_site_fract_y
_atom_site_fract_z
_atom_site_U_iso_or_equiv
_atom_site_adp_type
_atom_site_occupancy
_atom_site_site_symmetry_order
_atom_site_calc_flag
_atom_site_refinement_flags_posn
_atom_site_refinement_flags_adp
_atom_site_refinement_flags_occupancy
_atom_site_disorder_assembly
_atom_site_disorder_group
Ge1 Ge 0.70785(2) 0.24626(2) 0.38279(2) 0.01985(10) Uani 1 1 d . U . . .
F1 F 0.55768(13) 0.38569(13) 0.51092(11) 0.0373(3) Uani 1 1 d . . . . .
O1 O 0.87089(18) 0.81779(17) 1.10276(14) 0.0433(4) Uani 1 1 d . . . . .
C1 C 0.6966(2) 0.37463(19) 0.52872(18) 0.0231(4) Uani 1 1 d . U . . .
C2 C 0.8028(2) 0.44083(19) 0.63999(18) 0.0233(4) Uani 1 1 d . . . . .
H2 H 0.894244 0.426178 0.644112 0.028 Uiso 1 1 calc R U . . .
C3 C 0.8060(2) 0.53241(18) 0.75798(17) 0.0226(4) Uani 1 1 d . . . . .
C4 C 0.6905(2) 0.5787(2) 0.77426(18) 0.0254(4) Uani 1 1 d . . . . .
H4 H 0.598676 0.545132 0.706589 0.031 Uiso 1 1 calc R U . . .
C5 C 0.7078(2) 0.6732(2) 0.88798(19) 0.0282(4) Uani 1 1 d . . . . .
H5 H 0.628316 0.703806 0.897358 0.034 Uiso 1 1 calc R U . . .
C6 C 0.8409(2) 0.7227(2) 0.98742(19) 0.0303(4) Uani 1 1 d . . . . .
C7 C 0.9548(2) 0.6744(2) 0.9742(2) 0.0385(5) Uani 1 1 d . . . . .
H7 H 1.045011 0.705801 1.043100 0.046 Uiso 1 1 calc R U . . .
C8 C 0.9375(2) 0.5812(2) 0.8617(2) 0.0326(5) Uani 1 1 d . . . . .
H8 H 1.016499 0.549179 0.854093 0.039 Uiso 1 1 calc R U . . .
C9 C 0.7710(4) 0.8881(3) 1.1136(3) 0.0594(8) Uani 1 1 d . . . . .
H9A H 0.757069 0.925635 1.047405 0.089 Uiso 1 1 calc R U . . .
H9B H 0.812077 0.961287 1.195790 0.089 Uiso 1 1 calc R U . . .
H9C H 0.674709 0.826220 1.105038 0.089 Uiso 1 1 calc R U . . .
C10 C 0.9006(2) 0.22440(18) 0.43028(17) 0.0217(4) Uani 1 1 d . . . . .
C11 C 0.9496(2) 0.1863(2) 0.53160(19) 0.0284(4) Uani 1 1 d . . . . .
H11 H 0.887271 0.169500 0.579319 0.034 Uiso 1 1 calc R U . . .
C12 C 1.0883(2) 0.1726(2) 0.5636(2) 0.0345(5) Uani 1 1 d . . . . .
H12 H 1.120090 0.146297 0.632625 0.041 Uiso 1 1 calc R U . . .
C13 C 1.1803(2) 0.1973(2) 0.4950(2) 0.0385(5) Uani 1 1 d . . . . .
H13 H 1.275438 0.188336 0.516927 0.046 Uiso 1 1 calc R U . . .
C14 C 1.1333(3) 0.2348(3) 0.3948(3) 0.0407(6) Uani 1 1 d . . . . .
H14 H 1.196201 0.251023 0.347385 0.049 Uiso 1 1 calc R U . . .
C15 C 0.9952(2) 0.2491(2) 0.3624(2) 0.0307(4) Uani 1 1 d . . . . .
H15 H 0.964672 0.275839 0.293486 0.037 Uiso 1 1 calc R U . . .
C16 C 0.6861(2) 0.31183(19) 0.24474(17) 0.0230(4) Uani 1 1 d . . . . .
C17 C 0.7175(2) 0.4474(2) 0.2637(2) 0.0308(4) Uani 1 1 d . . . . .
H17 H 0.747298 0.511291 0.346122 0.037 Uiso 1 1 calc R U . . .
C18 C 0.7058(3) 0.4902(2) 0.1631(2) 0.0396(5) Uani 1 1 d . . . . .
H18 H 0.725615 0.582908 0.176653 0.048 Uiso 1 1 calc R U . . .
C19 C 0.6649(3) 0.3976(3) 0.0424(2) 0.0411(6) Uani 1 1 d . . . . .
H19 H 0.657714 0.427122 -0.026334 0.049 Uiso 1 1 calc R U . . .
C20 C 0.6352(3) 0.2640(3) 0.0226(2) 0.0372(5) Uani 1 1 d . . . . .
H20 H 0.608048 0.200999 -0.059859 0.045 Uiso 1 1 calc R U . . .
C21 C 0.6445(2) 0.2199(2) 0.12243(19) 0.0303(4) Uani 1 1 d . . . . .
H21 H 0.622458 0.126777 0.107685 0.036 Uiso 1 1 calc R U . . .
C22 C 0.5433(2) 0.07808(19) 0.33328(17) 0.0228(4) Uani 1 1 d . . . . .
C23 C 0.5669(2) -0.0345(2) 0.35245(19) 0.0276(4) Uani 1 1 d . . . . .
H23 H 0.665925 -0.031461 0.386488 0.033 Uiso 1 1 calc R U . . .
C24 C 0.4475(2) -0.1512(2) 0.32249(19) 0.0324(5) Uani 1 1 d . . . . .
H24 H 0.465046 -0.227413 0.336018 0.039 Uiso 1 1 calc R U . . .
C25 C 0.3030(2) -0.1561(2) 0.27293(18) 0.0304(5) Uani 1 1 d . . . . .
H25 H 0.221357 -0.235885 0.252311 0.036 Uiso 1 1 calc R U . . .
C26 C 0.2771(2) -0.0456(2) 0.2533(2) 0.0339(5) Uani 1 1 d . . . . .
H26 H 0.177795 -0.049007 0.219767 0.041 Uiso 1 1 calc R U . . .
C27 C 0.3971(2) 0.0711(2) 0.2829(2) 0.0305(4) Uani 1 1 d . . . . .
H27 H 0.378922 0.146661 0.268444 0.037 Uiso 1 1 calc R U . . .

loop_
_atom_site_aniso_label
_atom_site_aniso_U_11
_atom_site_aniso_U_22
_atom_site_aniso_U_33
_atom_site_aniso_U_23
_atom_site_aniso_U_13
_atom_site_aniso_U_12
Ge1 0.02005(14) 0.01871(14) 0.01753(14) 0.00334(9) 0.00669(9) 0.00504(9)
F1 0.0274(6) 0.0463(7) 0.0274(6) -0.0030(5) 0.0034(5) 0.0196(5)
O1 0.0409(9) 0.0460(10) 0.0241(8) -0.0090(7) 0.0044(7) 0.0155(8)
C1 0.0215(9) 0.0224(9) 0.0257(9) 0.0078(7) 0.0092(8) 0.0084(7)
C2 0.0231(9) 0.0211(9) 0.0251(9) 0.0055(7) 0.0111(8) 0.0074(7)
C3 0.0219(9) 0.0219(9) 0.0203(9) 0.0055(7) 0.0068(7) 0.0046(7)
C4 0.0223(9) 0.0282(10) 0.0199(9) 0.0039(8) 0.0051(7) 0.0071(8)
C5 0.0280(10) 0.0295(10) 0.0244(10) 0.0039(8) 0.0103(8) 0.0111(8)
C6 0.0323(11) 0.0296(10) 0.0190(9) -0.0005(8) 0.0074(8) 0.0070(8)
C7 0.0274(11) 0.0455(13) 0.0243(11) -0.0028(9) -0.0009(9) 0.0103(10)
C8 0.0236(10) 0.0377(12) 0.0282(11) 0.0020(9) 0.0052(8) 0.0120(9)
C9 0.0637(18) 0.0592(17) 0.0377(14) -0.0114(12) 0.0088(13) 0.0334(15)
C10 0.0211(9) 0.0177(8) 0.0210(9) 0.0024(7) 0.0067(7) 0.0043(7)
C11 0.0301(10) 0.0302(10) 0.0265(10) 0.0105(8) 0.0121(8) 0.0107(8)
C12 0.0343(11) 0.0338(11) 0.0343(11) 0.0143(9) 0.0063(9) 0.0133(9)
C13 0.0268(11) 0.0358(12) 0.0574(15) 0.0207(11) 0.0137(10) 0.0149(9)
C14 0.0347(12) 0.0467(13) 0.0627(16) 0.0320(12) 0.0314(12) 0.0220(10)
C15 0.0328(11) 0.0326(11) 0.0361(11) 0.0176(9) 0.0180(9) 0.0148(9)
C16 0.0204(9) 0.0276(10) 0.0205(9) 0.0079(7) 0.0076(7) 0.0084(7)
C17 0.0306(11) 0.0299(11) 0.0281(10) 0.0088(8) 0.0089(9) 0.0077(8)
C18 0.0395(12) 0.0382(12) 0.0473(14) 0.0260(11) 0.0152(11) 0.0122(10)
C19 0.0345(12) 0.0637(16) 0.0327(12) 0.0295(11) 0.0131(10) 0.0150(11)
C20 0.0319(11) 0.0558(15) 0.0222(10) 0.0116(10) 0.0105(9) 0.0146(10)
C21 0.0301(11) 0.0340(11) 0.0237(10) 0.0052(8) 0.0093(8) 0.0122(9)
C22 0.0239(9) 0.0230(9) 0.0168(8) 0.0027(7) 0.0079(7) 0.0053(7)
C23 0.0246(10) 0.0276(10) 0.0251(10) 0.0089(8) 0.0047(8) 0.0053(8)
C24 0.0368(12) 0.0269(10) 0.0280(11) 0.0117(9) 0.0073(9) 0.0045(9)
C25 0.0286(10) 0.0302(10) 0.0203(9) 0.0037(8) 0.0082(8) -0.0024(8)
C26 0.0209(10) 0.0358(12) 0.0332(11) 0.0033(9) 0.0065(8) 0.0040(8)
C27 0.0267(10) 0.0252(10) 0.0345(11) 0.0059(8) 0.0083(9) 0.0089(8)

loop_
_atom_type_symbol
_atom_type_description
_atom_type_scat_dispersion_real
_atom_type_scat_dispersion_imag
_atom_type_scat_source
C C 0.0137 0.0067 'International Tables Vol C Tables 4.2.6.8 and 6.1.1.4'
H H 0.0000 0.0000 'International Tables Vol C Tables 4.2.6.8 and 6.1.1.4'
F F 0.0583 0.0400 'International Tables Vol C Tables 4.2.6.8 and 6.1.1.4'
Ge Ge -1.5187 0.6907 'International Tables Vol C Tables 4.2.6.8 and 6.1.1.4'
O O 0.0389 0.0241 'International Tables Vol C Tables 4.2.6.8 and 6.1.1.4'

loop_
_geom_angle_atom_site_label_1
_geom_angle_atom_site_label_2
_geom_angle_atom_site_label_3
_geom_angle
_geom_angle_site_symmetry_1
_geom_angle_site_symmetry_3
_geom_angle_publ_flag
C10 Ge1 C1 108.30(8) . . ?
C10 Ge1 C16 110.05(8) . . ?
C10 Ge1 C22 111.78(8) . . ?
C16 Ge1 C1 110.25(8) . . ?
C22 Ge1 C1 107.16(8) . . ?
C22 Ge1 C16 109.26(8) . . ?
C6 O1 C9 117.49(18) . . ?
F1 C1 Ge1 113.48(12) . . ?
C2 C1 Ge1 126.66(15) . . ?
C2 C1 F1 119.67(17) . . ?
C1 C2 H2 113.9 . . ?
C1 C2 C3 132.11(18) . . ?
C3 C2 H2 113.9 . . ?
C4 C3 C2 125.27(17) . . ?
C4 C3 C8 117.46(18) . . ?
C8 C3 C2 117.23(17) . . ?
C3 C4 H4 119.5 . . ?
C5 C4 C3 121.10(18) . . ?
C5 C4 H4 119.5 . . ?
C4 C5 H5 120.0 . . ?
C6 C5 C4 119.98(19) . . ?
C6 C5 H5 120.0 . . ?
O1 C6 C5 124.77(19) . . ?
O1 C6 C7 115.58(19) . . ?
C5 C6 C7 119.65(19) . . ?
C6 C7 H7 119.9 . . ?
C8 C7 C6 120.2(2) . . ?
C8 C7 H7 119.9 . . ?
C3 C8 H8 119.2 . . ?
C7 C8 C3 121.52(19) . . ?
C7 C8 H8 119.2 . . ?
O1 C9 H9A 109.5 . . ?
O1 C9 H9B 109.5 . . ?
O1 C9 H9C 109.5 . . ?
H9A C9 H9B 109.5 . . ?
H9A C9 H9C 109.5 . . ?
H9B C9 H9C 109.5 . . ?
C11 C10 Ge1 122.37(14) . . ?
C11 C10 C15 118.16(18) . . ?
C15 C10 Ge1 119.47(15) . . ?
C10 C11 H11 119.5 . . ?
C12 C11 C10 120.92(19) . . ?
C12 C11 H11 119.5 . . ?
C11 C12 H12 120.0 . . ?
C13 C12 C11 120.0(2) . . ?
C13 C12 H12 120.0 . . ?
C12 C13 H13 120.2 . . ?
C14 C13 C12 119.7(2) . . ?
C14 C13 H13 120.2 . . ?
C13 C14 H14 119.6 . . ?
C13 C14 C15 120.7(2) . . ?
C15 C14 H14 119.6 . . ?
C10 C15 H15 119.7 . . ?
C14 C15 C10 120.5(2) . . ?
C14 C15 H15 119.7 . . ?
C17 C16 Ge1 122.45(15) . . ?
C17 C16 C21 118.61(19) . . ?
C21 C16 Ge1 118.86(15) . . ?
C16 C17 H17 119.7 . . ?
C18 C17 C16 120.5(2) . . ?
C18 C17 H17 119.7 . . ?
C17 C18 H18 120.0 . . ?
C17 C18 C19 120.1(2) . . ?
C19 C18 H18 120.0 . . ?
C18 C19 H19 120.0 . . ?
C20 C19 C18 120.0(2) . . ?
C20 C19 H19 120.0 . . ?
C19 C20 H20 119.8 . . ?
C19 C20 C21 120.4(2) . . ?
C21 C20 H20 119.8 . . ?
C16 C21 H21 119.8 . . ?
C20 C21 C16 120.4(2) . . ?
C20 C21 H21 119.8 . . ?
C23 C22 Ge1 121.80(15) . . ?
C23 C22 C27 118.47(18) . . ?
C27 C22 Ge1 119.66(15) . . ?
C22 C23 H23 119.5 . . ?
C24 C23 C22 120.92(19) . . ?
C24 C23 H23 119.5 . . ?
C23 C24 H24 120.1 . . ?
C25 C24 C23 119.8(2) . . ?
C25 C24 H24 120.1 . . ?
C24 C25 H25 119.9 . . ?
C26 C25 C24 120.26(19) . . ?
C26 C25 H25 119.9 . . ?
C25 C26 H26 120.1 . . ?
C25 C26 C27 119.8(2) . . ?
C27 C26 H26 120.1 . . ?
C22 C27 C26 120.8(2) . . ?
C22 C27 H27 119.6 . . ?
C26 C27 H27 119.6 . . ?

loop_
_geom_bond_atom_site_label_1
_geom_bond_atom_site_label_2
_geom_bond_distance
_geom_bond_site_symmetry_2
_geom_bond_publ_flag
Ge1 C1 1.9525(19) . ?
Ge1 C10 1.9461(19) . ?
Ge1 C16 1.9502(19) . ?
Ge1 C22 1.9493(19) . ?
F1 C1 1.379(2) . ?
O1 C6 1.376(2) . ?
O1 C9 1.414(3) . ?
C1 C2 1.324(3) . ?
C2 H2 0.9500 . ?
C2 C3 1.465(3) . ?
C3 C4 1.400(3) . ?
C3 C8 1.402(3) . ?
C4 H4 0.9500 . ?
C4 C5 1.392(3) . ?
C5 H5 0.9500 . ?
C5 C6 1.385(3) . ?
C6 C7 1.388(3) . ?
C7 H7 0.9500 . ?
C7 C8 1.375(3) . ?
C8 H8 0.9500 . ?
C9 H9A 0.9800 . ?
C9 H9B 0.9800 . ?
C9 H9C 0.9800 . ?
C10 C11 1.396(3) . ?
C10 C15 1.396(3) . ?
C11 H11 0.9500 . ?
C11 C12 1.388(3) . ?
C12 H12 0.9500 . ?
C12 C13 1.384(3) . ?
C13 H13 0.9500 . ?
C13 C14 1.375(4) . ?
C14 H14 0.9500 . ?
C14 C15 1.387(3) . ?
C15 H15 0.9500 . ?
C16 C17 1.390(3) . ?
C16 C21 1.401(3) . ?
C17 H17 0.9500 . ?
C17 C18 1.388(3) . ?
C18 H18 0.9500 . ?
C18 C19 1.391(4) . ?
C19 H19 0.9500 . ?
C19 C20 1.369(4) . ?
C20 H20 0.9500 . ?
C20 C21 1.389(3) . ?
C21 H21 0.9500 . ?
C22 C23 1.391(3) . ?
C22 C27 1.393(3) . ?
C23 H23 0.9500 . ?
C23 C24 1.390(3) . ?
C24 H24 0.9500 . ?
C24 C25 1.383(3) . ?
C25 H25 0.9500 . ?
C25 C26 1.380(3) . ?
C26 H26 0.9500 . ?
C26 C27 1.393(3) . ?
C27 H27 0.9500 . ?

loop_
_geom_torsion_atom_site_label_1
_geom_torsion_atom_site_label_2
_geom_torsion_atom_site_label_3
_geom_torsion_atom_site_label_4
_geom_torsion
_geom_torsion_site_symmetry_1
_geom_torsion_site_symmetry_2
_geom_torsion_site_symmetry_3
_geom_torsion_site_symmetry_4
_geom_torsion_publ_flag
Ge1 C1 C2 C3 -175.77(16) . . . . ?
Ge1 C10 C11 C12 -179.50(16) . . . . ?
Ge1 C10 C15 C14 179.70(17) . . . . ?
Ge1 C16 C17 C18 177.62(16) . . . . ?
Ge1 C16 C21 C20 -176.77(16) . . . . ?
Ge1 C22 C23 C24 176.61(15) . . . . ?
Ge1 C22 C27 C26 -176.36(16) . . . . ?
F1 C1 C2 C3 -1.0(3) . . . . ?
O1 C6 C7 C8 -178.5(2) . . . . ?
C1 C2 C3 C4 -5.3(4) . . . . ?
C1 C2 C3 C8 177.1(2) . . . . ?
C2 C3 C4 C5 -175.41(19) . . . . ?
C2 C3 C8 C7 175.7(2) . . . . ?
C3 C4 C5 C6 -0.2(3) . . . . ?
C4 C3 C8 C7 -2.1(3) . . . . ?
C4 C5 C6 O1 178.7(2) . . . . ?
C4 C5 C6 C7 -2.0(3) . . . . ?
C5 C6 C7 C8 2.1(4) . . . . ?
C6 C7 C8 C3 0.0(4) . . . . ?
C8 C3 C4 C5 2.2(3) . . . . ?
C9 O1 C6 C5 -12.4(4) . . . . ?
C9 O1 C6 C7 168.3(2) . . . . ?
C10 C11 C12 C13 0.2(3) . . . . ?
C11 C10 C15 C14 0.5(3) . . . . ?
C11 C12 C13 C14 -0.3(4) . . . . ?
C12 C13 C14 C15 0.5(4) . . . . ?
C13 C14 C15 C10 -0.6(4) . . . . ?
C15 C10 C11 C12 -0.3(3) . . . . ?
C16 C17 C18 C19 -1.2(3) . . . . ?
C17 C16 C21 C20 0.1(3) . . . . ?
C17 C18 C19 C20 0.5(4) . . . . ?
C18 C19 C20 C21 0.5(4) . . . . ?
C19 C20 C21 C16 -0.8(3) . . . . ?
C21 C16 C17 C18 0.9(3) . . . . ?
C22 C23 C24 C25 0.0(3) . . . . ?
C23 C22 C27 C26 0.6(3) . . . . ?
C23 C24 C25 C26 -0.1(3) . . . . ?
C24 C25 C26 C27 0.4(3) . . . . ?
C25 C26 C27 C22 -0.6(3) . . . . ?
C27 C22 C23 C24 -0.2(3) . . . . ?
